data_1552934
loop_
_publ_author_name
'Mondelli, Pierluigi'
'Boschetto, Gabriele'
'Horton, Peter N.'
'Tiwana, Priti'
'Skylaris, Chris-Kriton'
'Coles, Simon J.'
'Krompiec, Michal'
'Morse, Graham'

_publ_section_title
;
 Meta-analysis: the molecular organization of non-fullerene acceptors
;
_journal_issue 4
_journal_name_full 'Materials Horizons'
_journal_page_first 1062
_journal_page_last 1072
_journal_paper_doi 10.1039/C9MH01439J
_journal_volume 7
_journal_year 2020
_chemical_formula_moiety '2(C47 H41 N2 O S2), C H Cl3'
_chemical_formula_sum 'C95 H83 Cl3 N4 O2 S4'
_chemical_formula_weight 1547.24
_space_group_crystal_system triclinic
_space_group_IT_number 2
_space_group_name_Hall '-P 1'
_space_group_name_H-M_alt 'P -1'
_atom_sites_solution_hydrogens geom
_atom_sites_solution_primary dual
_audit_creation_date 2019-05-14
_audit_creation_method
;
Olex2 1.2
(compiled 2018.05.29 svn.r3508 for OlexSys, GUI svn.r5506)
;
_audit_update_record
;
2019-07-24 deposited with the CCDC.	2019-11-18 downloaded from the CCDC.
;
_cell_angle_alpha 87.770(8)
_cell_angle_beta 88.724(9)
_cell_angle_gamma 78.001(12)
_cell_formula_units_Z 2
_cell_length_a 8.7454(13)
_cell_length_b 18.872(2)
_cell_length_c 25.2647(18)
_cell_measurement_reflns_used 2866
_cell_measurement_temperature 100(2)
_cell_measurement_theta_max 70.2090
_cell_measurement_theta_min 2.4540
_cell_volume 4075.1(8)
_computing_cell_refinement 'CrysAlisPro 1.171.39.46 (Rigaku OD, 2018)'
_computing_data_collection 'CrysAlisPro 1.171.39.46 (Rigaku OD, 2018)'
_computing_data_reduction 'CrysAlisPro 1.171.39.46 (Rigaku OD, 2018)'
_computing_molecular_graphics 'Olex2 (Dolomanov et al., 2009)'
_computing_publication_material 'Olex2 (Dolomanov et al., 2009)'
_computing_structure_refinement 'ShelXL (Sheldrick, 2015)'
_computing_structure_solution 'ShelXT (Sheldrick, 2015)'
_diffrn_ambient_environment N~2~
_diffrn_ambient_temperature 100(2)
_diffrn_detector 'hybrid pixel detector'
_diffrn_detector_area_resol_mean 10
_diffrn_detector_dtime 0.000
_diffrn_detector_type 'Rigaku, HyPix 6000'
_diffrn_measured_fraction_theta_full 0.996
_diffrn_measured_fraction_theta_max 0.996
_diffrn_measurement_details
;
List of Runs (angles in degrees, time in seconds):

  # Type    Start    End  Width  t~exp~   \w     \q     \k     \f   Frames
#--------------------------------------------------------------------------
  1  \w    -89.00  48.00   0.50   20.00    --    0.00  28.00  58.00  274
  2  \w    -88.00  88.00   0.50   20.00    --    0.00  10.00-150.00  352
  3  \w    -84.00  94.00   0.50   20.00    --    5.00  28.00  58.00  356
  4  \w   -179.00  -1.00   0.50  100.00    --  -90.00  28.00  58.00  356
  5  \w   -178.00-120.00   0.50  100.00    --  -90.00  59.00 171.21  116
  6  \w   -178.00-119.00   0.50  100.00    --  -90.00  59.00   5.82  118
  7  \w   -111.00 -84.00   0.50  100.00    --  -90.00  59.00   5.82   54
  8  \w    -53.00 -22.00   0.50  100.00    --  -90.00  59.00   5.82   62
  9  \w   -178.00-153.00   0.50  100.00    --  -90.00  58.00-134.21   50
 10  \w   -101.00 -74.00   0.50  100.00    --  -90.00  58.00  60.95   54
 11  \w   -135.00 -12.00   0.50  100.00    --  -90.00  58.00-134.21  246
 12  \w   -178.00-151.00   0.50  100.00    --  -90.00  59.00 -53.70   54
 13  \w   -148.00 -96.00   0.50  100.00    --  -90.00  59.00 -53.70  104
 14  \w    -87.00  -2.00   0.50  100.00    --  -90.00  59.00 -53.70  170
 15  \w   -179.00  -5.00   0.50  100.00    --  -90.00  59.00 108.53  348
 16  \w   -179.00-141.00   0.50  100.00    --  -90.00  58.00  60.95   76
 17  \w   -113.00  -2.00   0.50  100.00    --  -90.00  59.00 171.21  222
 18  \w   -177.00-102.00   0.50  100.00    --  -90.00   0.00 -30.00  150
 19  \w    -89.00 -39.00   0.50  100.00    --  -90.00   0.00 -30.00  100
 20  \w    -33.00  -2.00   0.50  100.00    --  -90.00   0.00 -30.00   62
 21  \w   -172.00-141.00   0.50  100.00    --  -90.00  59.00-113.29   62
 22  \w   -178.00-119.00   0.50  100.00    --  -90.00  49.00 120.00  118
 23  \w   -179.00 -23.00   0.50  100.00    --  -90.00  57.00 -87.97  312
;
_diffrn_measurement_device 'four-circle diffractometer'
_diffrn_measurement_device_details 'Rigaku, AFC11 quarter \c goniometer'
_diffrn_measurement_device_type
'Rigaku 007HF equipped with Varimax confocal mirrors and an AFC11 goniometer and HyPix 6000 detector'
_diffrn_measurement_method 'profile data from \w-scans'
_diffrn_measurement_specimen_support 'MiTeGen loops'
_diffrn_orient_matrix_type 'CrysAlisPro convention (1999,Acta A55,543-557)'
_diffrn_orient_matrix_UB_11 -0.0225117000
_diffrn_orient_matrix_UB_12 -0.0709938000
_diffrn_orient_matrix_UB_13 -0.0238099000
_diffrn_orient_matrix_UB_21 0.1681615000
_diffrn_orient_matrix_UB_22 -0.0367293000
_diffrn_orient_matrix_UB_23 0.0153029000
_diffrn_orient_matrix_UB_31 -0.0604563000
_diffrn_orient_matrix_UB_32 -0.0241722000
_diffrn_orient_matrix_UB_33 0.0540694000
_diffrn_radiation_collimation 'Varimax focusing mirrors'
_diffrn_radiation_monochromator mirror
_diffrn_radiation_probe x-ray
_diffrn_radiation_type CuK\a
_diffrn_radiation_wavelength 1.54178
_diffrn_radiation_wavelength_determination fundamental
_diffrn_reflns_av_R_equivalents 0.1316
_diffrn_reflns_av_unetI/netI 0.1258
_diffrn_reflns_Laue_measured_fraction_full 0.996
_diffrn_reflns_Laue_measured_fraction_max 0.996
_diffrn_reflns_limit_h_max 9
_diffrn_reflns_limit_h_min -9
_diffrn_reflns_limit_k_max 20
_diffrn_reflns_limit_k_min -20
_diffrn_reflns_limit_l_max 28
_diffrn_reflns_limit_l_min -27
_diffrn_reflns_number 43879
_diffrn_reflns_point_group_measured_fraction_full 0.996
_diffrn_reflns_point_group_measured_fraction_max 0.996
_diffrn_reflns_theta_full 58.930
_diffrn_reflns_theta_max 58.930
_diffrn_reflns_theta_min 2.395
_diffrn_source 'Rotating anode'
_diffrn_source_current 30.0
_diffrn_source_power 1.2
_diffrn_source_target Cu
_diffrn_source_type 'Rigaku 007 HF'
_diffrn_source_voltage 40.0
_exptl_absorpt_coefficient_mu 2.380
_exptl_absorpt_correction_T_max 1.00000
_exptl_absorpt_correction_T_min 0.62139
_exptl_absorpt_correction_type multi-scan
_exptl_absorpt_process_details
;
CrysAlisPro 1.171.39.46 (Rigaku Oxford Diffraction, 2018)
Empirical absorption correction using spherical harmonics,
 implemented in SCALE3 ABSPACK scaling algorithm.
;
_exptl_crystal_colour 'dark red'
_exptl_crystal_colour_modifier dark
_exptl_crystal_colour_primary red
_exptl_crystal_density_diffrn 1.261
_exptl_crystal_description needle
_exptl_crystal_F_000 1624
_exptl_crystal_recrystallization_method 'The material was recrystallised from a mixture of Pet. ether and chloroform'
_exptl_crystal_size_max 0.15
_exptl_crystal_size_mid 0.03
_exptl_crystal_size_min 0.02
_refine_diff_density_max 1.146
_refine_diff_density_min -0.668
_refine_diff_density_rms 0.118
_refine_ls_extinction_method none
_refine_ls_goodness_of_fit_ref 1.450
_refine_ls_hydrogen_treatment constr
_refine_ls_matrix_type full
_refine_ls_number_parameters 1028
_refine_ls_number_reflns 11657
_refine_ls_number_restraints 1813
_refine_ls_restrained_S_all 1.408
_refine_ls_R_factor_all 0.3079
_refine_ls_R_factor_gt 0.1768
_refine_ls_shift/su_max 0.001
_refine_ls_shift/su_mean 0.000
_refine_ls_structure_factor_coef Fsqd
_refine_ls_weighting_details 'w=1/[\s^2^(Fo^2^)+(0.2000P)^2^] where P=(Fo^2^+2Fc^2^)/3'
_refine_ls_weighting_scheme calc
_refine_ls_wR_factor_gt 0.4418
_refine_ls_wR_factor_ref 0.5171
_reflns_Friedel_coverage 0.000
_reflns_number_gt 4311
_reflns_number_total 11657
_reflns_threshold_expression 'I > 2\s(I)'
_cod_data_source_file c9mh01439j2.cif
_cod_data_source_block m-ITIC
_cod_depositor_comments
;Adding full bibliography for 1552926--1552934.cif.

 Adding full bibliography for 1552926--1552934.cif.
;
_cod_original_cell_volume 4075.1(9)
_cod_database_code 1552934
_shelx_shelxl_version_number 2018/3
_chemical_oxdiff_formula C94H82N4O2S4
_chemical_oxdiff_usercomment 'Sample #21: m-ITIC'
_shelx_space_group_comment
;
The symmetry employed for this shelxl refinement is uniquely defined
by the following loop, which should always be used as a source of
symmetry information in preference to the above space-group names.
They are only intended as comments.
;
_shelx_estimated_absorpt_t_max 0.954
_shelx_estimated_absorpt_t_min 0.717
_reflns_odcompleteness_completeness 98.12
_reflns_odcompleteness_iscentric 1
_reflns_odcompleteness_theta 68.13
_olex2_refinement_description
;
1. Fixed Uiso
 At 1.2 times of:
  All C(H) groups, All C(H,H) groups
 At 1.5 times of:
  All C(H,H,H) groups
2. Restrained distances
 C42-C43 = C80-C81 = C30-C31 = C92-C93
 1.54 with sigma of 0.02
 C93-C94 \\sim C93A-C94A
 with sigma of 0.02
 C94-C95 \\sim C94A-C95A
 with sigma of 0.02
 C95-C96 \\sim C95A-C96A
 with sigma of 0.02
 C93-C95 \\sim C93A-C95A
 with sigma of 0.04
 C94-C96 \\sim C94A-C96A
 with sigma of 0.04
 C30-C26 \\sim C80-C76 \\sim C42-C38 \\sim C92-C88
 with sigma of 0.02
 C92-C93 \\sim C92A-C93A
 with sigma of 0.02
 C88-C93 \\sim C90-C93A
 with sigma of 0.04
 C92-C94 \\sim C92A-C94A
 with sigma of 0.04
 C92A-C90 \\sim C92-C88
 with sigma of 0.02
 C47-C46 \\sim C46-C45 \\sim C45-C44 \\sim C44-C43 \\sim C43-C42
 with sigma of 0.02
 C47-C45 \\sim C45-C43 \\sim C46-C44 \\sim C44-C42
 with sigma of 0.04
 C35-C34 \\sim C34-C33 \\sim C33-C32 \\sim C32-C31 \\sim C31-C30
 with sigma of 0.02
 C35-C33 \\sim C33-C31 \\sim C34-C32 \\sim C32-C30
 with sigma of 0.04
 C80-C81 \\sim C81-C82 \\sim C82-C83 \\sim C83-C84 \\sim C84-C85
 with sigma of 0.02
 C80-C82 \\sim C82-C84 \\sim C81-C83 \\sim C83-C85
 with sigma of 0.04
 C96-C97 \\sim C96A-C97A
 with sigma of 0.02
 C95-C97 \\sim C95A-C97A
 with sigma of 0.04
 C97-C96 \\sim C96-C95 \\sim C95-C94 \\sim C94-C93 \\sim C93-C92
 with sigma of 0.02
 C97-C95 \\sim C95-C93 \\sim C96-C94 \\sim C94-C92
 with sigma of 0.04
3. Uiso/Uaniso restraints and constraints
All non-hydrogen atoms have similar U: within 2A with sigma of 0.04 and sigma
for terminal atoms of 0.08
4. Rigid body (RIGU) restrains
 All non-hydrogen atoms
 with sigma for 1-2 distances of 0.004 and sigma for 1-3 distances of 0.004
5. Others
 Sof(H88)=Sof(C92A)=Sof(H92C)=Sof(H92D)=Sof(C93A)=Sof(H93C)=Sof(H93D)=
 Sof(C94A)=Sof(H94C)=Sof(H94D)=Sof(C95A)=Sof(H95C)=Sof(H95D)=Sof(C96A)=
 Sof(H96C)=Sof(H96D)=Sof(C97A)=Sof(H97D)=Sof(H97E)=Sof(H97F)=1-FVAR(1)
 Sof(H90)=Sof(C92)=Sof(H92A)=Sof(H92B)=Sof(C93)=Sof(H93A)=Sof(H93B)=Sof(C94)=
 Sof(H94A)=Sof(H94B)=Sof(C95)=Sof(H95A)=Sof(H95B)=Sof(C96)=Sof(H96A)=Sof(H96B)=
 Sof(C97)=Sof(H97A)=Sof(H97B)=Sof(H97C)=FVAR(1)
6.a Ternary CH refined with riding coordinates:
 C101(H101)
6.b Secondary CH2 refined with riding coordinates:
 C80(H80A,H80B), C81(H81A,H81B), C82(H82A,H82B), C83(H83A,H83B), C84(H84A,
 H84B), C92(H92A,H92B), C93(H93A,H93B), C94(H94A,H94B), C95(H95A,H95B),
 C96(H96A,H96B), C92A(H92C,H92D), C93A(H93C,H93D), C94A(H94C,H94D), C95A(H95C,
 H95D), C96A(H96C,H96D), C30(H30A,H30B), C31(H31A,H31B), C32(H32A,H32B),
 C33(H33A,H33B), C34(H34A,H34B), C42(H42A,H42B), C43(H43A,H43B), C44(H44A,H44B),
  C45(H45A,H45B), C46(H46A,H46B)
6.c Me refined with riding coordinates:
 C85(H85A,H85B,H85C), C97(H97A,H97B,H97C), C97A(H97D,H97E,H97F), C35(H35A,H35B,
 H35C), C47(H47A,H47B,H47C)
6.d Aromatic/amide H refined with riding coordinates:
 C56(H56), C57(H57), C58(H58), C59(H59), C63(H63), C65(H65), C73(H73),
 C75(H75), C77(H77), C78(H78), C79(H79), C87(H87), C88(H88), C89(H89), C90(H90),
  C91(H91), C6(H6), C7(H7), C8(H8), C9(H9), C13(H13), C15(H15), C23(H23),
 C25(H25), C27(H27), C28(H28), C29(H29), C37(H37), C39(H39), C40(H40), C41(H41)
;
_olex2_diffrn_ambient_temperature_device 'Oxford Cryosystems'
_olex2_exptl_crystal_mounting_method 'The crystal was mounted on a MITIGEN holder in perfluoroether oil'
_olex2_submission_original_sample_id 'Sample #21: m-ITIC'
_olex2_submission_special_instructions 'No special instructions were received'
_oxdiff_exptl_absorpt_empirical_details
;
Empirical correction (ABSPACK) includes:
- Absorption correction using spherical harmonics
- Frame scaling
;
_oxdiff_exptl_absorpt_empirical_full_max 2.046
_oxdiff_exptl_absorpt_empirical_full_min 0.503

loop_
_space_group_symop_operation_xyz
'x, y, z'
'-x, -y, -z'

loop_
_atom_site_label
_atom_site_type_symbol
_atom_site_fract_x
_atom_site_fract_y
_atom_site_fract_z
_atom_site_U_iso_or_equiv
_atom_site_adp_type
_atom_site_occupancy
_atom_site_site_symmetry_order
_atom_site_calc_flag
_atom_site_refinement_flags_posn
_atom_site_refinement_flags_adp
_atom_site_refinement_flags_occupancy
_atom_site_disorder_assembly
_atom_site_disorder_group
S51 S 0.4103(4) 0.4348(2) 0.29284(11) 0.0898(12) Uani 1 1 d . U . . .
S52 S 0.0657(4) 0.6043(2) 0.34973(12) 0.0982(12) Uani 1 1 d . U . . .
O51 O 0.6053(10) 0.3530(5) 0.2262(3) 0.097(3) Uani 1 1 d . U . . .
N51 N 0.4698(17) 0.6613(7) 0.1178(5) 0.116(4) Uani 1 1 d . U . . .
N52 N 0.8479(14) 0.5703(6) 0.0201(4) 0.103(4) Uani 1 1 d . U . . .
C51 C 0.6489(15) 0.3860(8) 0.1883(4) 0.081(3) Uani 1 1 d . U . . .
C52 C 0.5921(14) 0.4627(8) 0.1719(4) 0.079(3) Uani 1 1 d . U . . .
C53 C 0.6786(14) 0.4800(7) 0.1253(4) 0.077(3) Uani 1 1 d . U . . .
C54 C 0.7873(13) 0.4111(7) 0.1122(4) 0.074(3) Uani 1 1 d . U . . .
C55 C 0.7758(15) 0.3550(8) 0.1491(4) 0.078(3) Uani 1 1 d . U . . .
C56 C 0.8574(16) 0.2864(8) 0.1474(5) 0.091(3) Uani 1 1 d . U . . .
H56 H 0.841087 0.250120 0.172709 0.109 Uiso 1 1 calc R . . . .
C57 C 0.9676(17) 0.2715(8) 0.1063(5) 0.096(4) Uani 1 1 d . U . . .
H57 H 1.030829 0.224177 0.104378 0.115 Uiso 1 1 calc R . . . .
C58 C 0.9867(15) 0.3239(8) 0.0684(5) 0.088(3) Uani 1 1 d . U . . .
H58 H 1.060137 0.311589 0.040273 0.105 Uiso 1 1 calc R . . . .
C59 C 0.9006(15) 0.3938(7) 0.0710(4) 0.084(3) Uani 1 1 d . U . . .
H59 H 0.916811 0.429904 0.045521 0.100 Uiso 1 1 calc R . . . .
C60 C 0.6709(15) 0.5419(8) 0.0988(5) 0.084(3) Uani 1 1 d . U . . .
C61 C 0.5644(18) 0.6090(9) 0.1090(5) 0.095(4) Uani 1 1 d . U . . .
C62 C 0.7734(14) 0.5574(7) 0.0544(5) 0.082(3) Uani 1 1 d . U . . .
C63 C 0.4794(15) 0.5100(8) 0.1981(5) 0.092(4) Uani 1 1 d . U . . .
H63 H 0.455287 0.556272 0.180550 0.111 Uiso 1 1 calc R . . . .
C64 C 0.3871(14) 0.5067(8) 0.2464(4) 0.089(3) Uani 1 1 d . U . . .
C65 C 0.2748(15) 0.5652(8) 0.2604(5) 0.093(4) Uani 1 1 d . U . . .
H65 H 0.247304 0.608644 0.239340 0.111 Uiso 1 1 calc R . . . .
C66 C 0.2056(16) 0.5534(8) 0.3094(5) 0.095(4) Uani 1 1 d . U . . .
C67 C 0.2687(14) 0.4868(8) 0.3317(5) 0.084(3) Uani 1 1 d . U . . .
C68 C 0.2073(15) 0.4742(8) 0.3845(5) 0.092(3) Uani 1 1 d . U . . .
C69 C 0.0954(15) 0.5332(9) 0.3961(5) 0.095(3) Uani 1 1 d . U . . .
C70 C 0.0334(15) 0.5242(9) 0.4495(5) 0.094(4) Uani 1 1 d . U . . .
C71 C 0.1087(14) 0.4556(9) 0.4674(5) 0.091(3) Uani 1 1 d . U . . .
C72 C 0.2295(15) 0.4182(8) 0.4284(5) 0.096(3) Uani 1 1 d . U . . .
C73 C -0.0781(14) 0.5705(8) 0.4798(5) 0.095(4) Uani 1 1 d . U . . .
H73 H -0.130784 0.616622 0.466240 0.114 Uiso 1 1 calc R . . . .
C74 C 0.3947(15) 0.4056(9) 0.4511(5) 0.100(4) Uani 1 1 d . U . . .
C75 C 0.4392(18) 0.3472(10) 0.4861(5) 0.118(4) Uani 1 1 d . U . . .
H75 H 0.369437 0.315674 0.493800 0.142 Uiso 1 1 calc R . . . .
C76 C 0.583(2) 0.3339(11) 0.5099(6) 0.134(5) Uani 1 1 d D U . . .
C77 C 0.6829(19) 0.3812(11) 0.4988(6) 0.133(5) Uani 1 1 d . U . . .
H77 H 0.779740 0.373759 0.516688 0.159 Uiso 1 1 calc R . . . .
C78 C 0.6472(19) 0.4362(12) 0.4643(6) 0.128(5) Uani 1 1 d . U . . .
H78 H 0.719956 0.466045 0.455645 0.153 Uiso 1 1 calc R . . . .
C79 C 0.4981(16) 0.4500(10) 0.4402(6) 0.115(4) Uani 1 1 d . U . . .
H79 H 0.469712 0.490378 0.416194 0.138 Uiso 1 1 calc R . . . .
C80 C 0.631(3) 0.2661(12) 0.5504(9) 0.206(8) Uani 1 1 d D U . . .
H80A H 0.582843 0.277550 0.585685 0.247 Uiso 1 1 calc R . . . .
H80B H 0.595133 0.223440 0.537412 0.247 Uiso 1 1 calc R . . . .
C81 C 0.805(3) 0.2509(16) 0.5534(16) 0.372(15) Uani 1 1 d D U . . .
H81A H 0.831375 0.262982 0.516336 0.446 Uiso 1 1 calc R . . . .
H81B H 0.818550 0.293360 0.573250 0.446 Uiso 1 1 calc R . . . .
C82 C 0.950(3) 0.199(2) 0.5682(19) 0.452(19) Uani 1 1 d D U . . .
H82A H 0.932562 0.150263 0.560807 0.542 Uiso 1 1 calc R . . . .
H82B H 0.958259 0.200719 0.607132 0.542 Uiso 1 1 calc R . . . .
C83 C 1.111(3) 0.202(2) 0.5454(15) 0.47(2) Uani 1 1 d D U . . .
H83A H 1.096490 0.247254 0.522766 0.561 Uiso 1 1 calc R . . . .
H83B H 1.174242 0.210508 0.575772 0.561 Uiso 1 1 calc R . . . .
C84 C 1.214(4) 0.144(2) 0.5139(18) 0.47(2) Uani 1 1 d D U . . .
H84A H 1.204648 0.097900 0.531993 0.570 Uiso 1 1 calc R . . . .
H84B H 1.161837 0.145443 0.479387 0.570 Uiso 1 1 calc R . . . .
C85 C 1.384(4) 0.1370(19) 0.5008(14) 0.43(3) Uani 1 1 d D U . . .
H85A H 1.419697 0.093914 0.479804 0.638 Uiso 1 1 calc R . . . .
H85B H 1.399956 0.180106 0.480434 0.638 Uiso 1 1 calc R . . . .
H85C H 1.443275 0.131999 0.533665 0.638 Uiso 1 1 calc R . . . .
C86 C 0.1928(16) 0.3479(8) 0.4069(5) 0.096(3) Uani 1 1 d . U . . .
C87 C 0.0520(17) 0.3287(9) 0.4131(5) 0.107(4) Uani 1 1 d . U . . .
H87 H -0.027308 0.358099 0.433605 0.128 Uiso 1 1 calc R . . . .
C88 C 0.020(2) 0.2678(10) 0.3904(7) 0.132(5) Uani 1 1 d D U . . .
H88 H -0.080915 0.256730 0.393717 0.158 Uiso 0.404(17) 1 calc R . P A 2
C89 C 0.143(2) 0.2218(10) 0.3619(7) 0.143(6) Uani 1 1 d . U . . .
H89 H 0.126532 0.178118 0.347793 0.171 Uiso 1 1 calc R . . . .
C90 C 0.290(2) 0.2422(11) 0.3551(7) 0.141(5) Uani 1 1 d D U . . .
H90 H 0.371991 0.212544 0.335938 0.169 Uiso 0.596(17) 1 calc R . P A 1
C91 C 0.3118(18) 0.3038(9) 0.3758(5) 0.117(5) Uani 1 1 d . U . . .
H91 H 0.408449 0.318366 0.369620 0.140 Uiso 1 1 calc R . . . .
C92 C -0.149(3) 0.2448(16) 0.3892(11) 0.150(9) Uani 0.596(17) 1 d D U P A 1
H92A H -0.230531 0.283905 0.403767 0.180 Uiso 0.596(17) 1 calc R . P A 1
H92B H -0.175814 0.237888 0.352139 0.180 Uiso 0.596(17) 1 calc R . P A 1
C93 C -0.144(3) 0.1759(17) 0.4213(15) 0.209(13) Uani 0.596(17) 1 d D U P A 1
H93A H -0.090694 0.135780 0.399057 0.250 Uiso 0.596(17) 1 calc R . P A 1
H93B H -0.074108 0.177062 0.451528 0.250 Uiso 0.596(17) 1 calc R . P A 1
C94 C -0.285(4) 0.155(2) 0.4433(14) 0.286(17) Uani 0.596(17) 1 d D U P A 1
H94A H -0.376625 0.189955 0.428919 0.343 Uiso 0.596(17) 1 calc R . P A 1
H94B H -0.286224 0.160793 0.482084 0.343 Uiso 0.596(17) 1 calc R . P A 1
C95 C -0.307(4) 0.0806(18) 0.4333(15) 0.33(2) Uani 0.596(17) 1 d D U P A 1
H95A H -0.339311 0.057901 0.466503 0.397 Uiso 0.596(17) 1 calc R . P A 1
H95B H -0.206832 0.050416 0.420865 0.397 Uiso 0.596(17) 1 calc R . P A 1
C96 C -0.431(4) 0.0854(19) 0.3915(12) 0.41(3) Uani 0.596(17) 1 d D U P A 1
H96A H -0.445612 0.036101 0.383912 0.490 Uiso 0.596(17) 1 calc R . P A 1
H96B H -0.532062 0.113667 0.404730 0.490 Uiso 0.596(17) 1 calc R . P A 1
C97 C -0.382(4) 0.1212(17) 0.3419(11) 0.51(4) Uani 0.596(17) 1 d D U P A 1
H97A H -0.462796 0.124202 0.314962 0.767 Uiso 0.596(17) 1 calc R . P A 1
H97B H -0.369409 0.170110 0.349441 0.767 Uiso 0.596(17) 1 calc R . P A 1
H97C H -0.283161 0.092724 0.328672 0.767 Uiso 0.596(17) 1 calc R . P A 1
C92A C 0.455(3) 0.200(2) 0.3320(15) 0.170(13) Uani 0.404(17) 1 d D U P A 2
H92C H 0.444211 0.149379 0.327927 0.204 Uiso 0.404(17) 1 calc R . P A 2
H92D H 0.464630 0.220691 0.295792 0.204 Uiso 0.404(17) 1 calc R . P A 2
C93A C 0.608(3) 0.196(2) 0.357(2) 0.224(17) Uani 0.404(17) 1 d D U P A 2
H93C H 0.688807 0.177746 0.330279 0.269 Uiso 0.404(17) 1 calc R . P A 2
H93D H 0.615799 0.246216 0.363991 0.269 Uiso 0.404(17) 1 calc R . P A 2
C94A C 0.652(5) 0.153(3) 0.4066(18) 0.225(19) Uani 0.404(17) 1 d D U P A 2
H94C H 0.593592 0.113078 0.408603 0.270 Uiso 0.404(17) 1 calc R . P A 2
H94D H 0.616071 0.184255 0.436718 0.270 Uiso 0.404(17) 1 calc R . P A 2
C95A C 0.820(6) 0.120(3) 0.414(3) 0.28(2) Uani 0.404(17) 1 d D U P A 2
H95C H 0.880396 0.157697 0.405005 0.330 Uiso 0.404(17) 1 calc R . P A 2
H95D H 0.834850 0.108246 0.452771 0.330 Uiso 0.404(17) 1 calc R . P A 2
C96A C 0.893(7) 0.054(3) 0.3858(19) 0.29(3) Uani 0.404(17) 1 d D U P A 2
H96C H 0.953620 0.069587 0.355431 0.344 Uiso 0.404(17) 1 calc R . P A 2
H96D H 0.807963 0.034139 0.370888 0.344 Uiso 0.404(17) 1 calc R . P A 2
C97A C 0.998(7) -0.006(3) 0.415(3) 0.35(4) Uani 0.404(17) 1 d D U P A 2
H97D H 1.037465 -0.045485 0.391000 0.518 Uiso 0.404(17) 1 calc R . P A 2
H97E H 1.086721 0.011693 0.428944 0.518 Uiso 0.404(17) 1 calc R . P A 2
H97F H 0.940303 -0.023940 0.444482 0.518 Uiso 0.404(17) 1 calc R . P A 2
S1 S 0.5044(5) -0.2346(3) 0.88629(17) 0.143(2) Uani 1 1 d . U . . .
S2 S 0.2298(5) -0.2241(3) 1.02493(19) 0.150(2) Uani 1 1 d . U . . .
O1 O 0.7171(18) -0.2832(10) 0.8106(5) 0.161(5) Uani 1 1 d . U . . .
N1 N 0.6962(18) -0.5583(8) 0.9570(6) 0.131(5) Uani 1 1 d . U . . .
N2 N 1.044(3) -0.6553(14) 0.8485(8) 0.202(9) Uani 1 1 d . U . . .
C1 C 0.780(3) -0.3465(14) 0.8155(7) 0.138(5) Uani 1 1 d . U . . .
C2 C 0.749(3) -0.3979(13) 0.8600(7) 0.139(5) Uani 1 1 d . U . . .
C3 C 0.857(2) -0.4707(14) 0.8485(7) 0.142(5) Uani 1 1 d . U . . .
C4 C 0.957(3) -0.4619(14) 0.8005(7) 0.150(5) Uani 1 1 d . U . . .
C5 C 0.911(2) -0.3895(14) 0.7805(7) 0.151(5) Uani 1 1 d . U . . .
C6 C 0.981(2) -0.3618(14) 0.7366(8) 0.159(6) Uani 1 1 d . U . . .
H6 H 0.948434 -0.312598 0.724990 0.191 Uiso 1 1 calc R . . . .
C7 C 1.095(3) -0.4068(16) 0.7112(8) 0.164(7) Uani 1 1 d . U . . .
H7 H 1.143111 -0.390066 0.680531 0.197 Uiso 1 1 calc R . . . .
C8 C 1.142(3) -0.4784(15) 0.7298(7) 0.164(6) Uani 1 1 d . U . . .
H8 H 1.224479 -0.509083 0.711348 0.197 Uiso 1 1 calc R . . . .
C9 C 1.077(3) -0.5065(14) 0.7732(7) 0.168(6) Uani 1 1 d . U . . .
H9 H 1.112600 -0.555723 0.784447 0.202 Uiso 1 1 calc R . . . .
C10 C 0.872(3) -0.5371(14) 0.8760(7) 0.142(5) Uani 1 1 d . U . . .
C11 C 0.770(2) -0.5490(10) 0.9226(7) 0.127(5) Uani 1 1 d . U . . .
C12 C 0.963(4) -0.6042(18) 0.8633(8) 0.168(7) Uani 1 1 d . U . . .
C13 C 0.651(2) -0.3812(11) 0.8999(7) 0.136(5) Uani 1 1 d . U . . .
H13 H 0.650808 -0.422259 0.922947 0.163 Uiso 1 1 calc R . . . .
C14 C 0.545(2) -0.3202(13) 0.9182(7) 0.138(5) Uani 1 1 d . U . . .
C15 C 0.459(2) -0.3208(13) 0.9667(7) 0.137(5) Uani 1 1 d . U . . .
H15 H 0.469011 -0.360726 0.991419 0.165 Uiso 1 1 calc R . . . .
C16 C 0.364(2) -0.2586(14) 0.9721(7) 0.139(5) Uani 1 1 d . U . . .
C17 C 0.375(2) -0.2064(13) 0.9353(7) 0.137(4) Uani 1 1 d . U . . .
C18 C 0.273(2) -0.1417(14) 0.9434(7) 0.142(5) Uani 1 1 d . U . . .
C19 C 0.1890(19) -0.1424(13) 0.9927(7) 0.141(5) Uani 1 1 d . U . . .
C20 C 0.083(2) -0.0709(13) 1.0005(8) 0.143(5) Uani 1 1 d . U . . .
C21 C 0.095(2) -0.0204(13) 0.9576(7) 0.137(5) Uani 1 1 d . U . . .
C22 C 0.2184(18) -0.0617(12) 0.9166(7) 0.147(4) Uani 1 1 d . U . . .
C23 C 0.019(2) 0.0463(13) 0.9539(7) 0.143(6) Uani 1 1 d . U . . .
H23 H 0.027257 0.076951 0.923708 0.172 Uiso 1 1 calc R . . . .
C24 C 0.3588(19) -0.0201(13) 0.9122(7) 0.160(6) Uani 1 1 d . U . . .
C25 C 0.343(2) 0.0377(13) 0.8799(8) 0.193(8) Uani 1 1 d . U . . .
H25 H 0.257591 0.047870 0.856168 0.232 Uiso 1 1 calc R . . . .
C26 C 0.454(2) 0.0868(13) 0.8800(10) 0.207(8) Uani 1 1 d D U . . .
C27 C 0.598(2) 0.0561(15) 0.9034(8) 0.197(8) Uani 1 1 d . U . . .
H27 H 0.684685 0.078612 0.897317 0.237 Uiso 1 1 calc R . . . .
C28 C 0.616(2) -0.0053(14) 0.9346(7) 0.168(7) Uani 1 1 d . U . . .
H28 H 0.709727 -0.020465 0.953849 0.202 Uiso 1 1 calc R . . . .
C29 C 0.5012(18) -0.0470(13) 0.9394(6) 0.149(6) Uani 1 1 d . U . . .
H29 H 0.517449 -0.091189 0.959859 0.179 Uiso 1 1 calc R . . . .
C30 C 0.415(2) 0.1712(12) 0.8592(9) 0.204(8) Uani 1 1 d D U . . .
H30A H 0.306181 0.195060 0.868621 0.245 Uiso 1 1 calc R . . . .
H30B H 0.488047 0.198710 0.873739 0.245 Uiso 1 1 calc R . . . .
C31 C 0.436(4) 0.1645(15) 0.8012(9) 0.259(11) Uani 1 1 d D U . . .
H31A H 0.545676 0.141026 0.793555 0.311 Uiso 1 1 calc R . . . .
H31B H 0.368581 0.132385 0.788947 0.311 Uiso 1 1 calc R . . . .
C32 C 0.398(5) 0.2341(17) 0.7707(10) 0.311(14) Uani 1 1 d D U . . .
H32A H 0.289877 0.256613 0.781495 0.374 Uiso 1 1 calc R . . . .
H32B H 0.465774 0.264507 0.785212 0.374 Uiso 1 1 calc R . . . .
C33 C 0.404(5) 0.2460(16) 0.7136(10) 0.307(14) Uani 1 1 d D U . . .
H33A H 0.508514 0.221796 0.700033 0.368 Uiso 1 1 calc R . . . .
H33B H 0.325056 0.223737 0.697110 0.368 Uiso 1 1 calc R . . . .
C34 C 0.377(5) 0.3224(17) 0.6982(14) 0.322(16) Uani 1 1 d D U . . .
H34A H 0.261468 0.339029 0.697883 0.386 Uiso 1 1 calc R . . . .
H34B H 0.413770 0.346537 0.727983 0.386 Uiso 1 1 calc R . . . .
C35 C 0.433(4) 0.3536(17) 0.6514(14) 0.37(2) Uani 1 1 d D U . . .
H35A H 0.396124 0.406357 0.651100 0.559 Uiso 1 1 calc R . . . .
H35B H 0.547152 0.341775 0.650704 0.559 Uiso 1 1 calc R . . . .
H35C H 0.393137 0.334182 0.620265 0.559 Uiso 1 1 calc R . . . .
C36 C 0.160(2) -0.0732(12) 0.8641(8) 0.151(5) Uani 1 1 d . U . . .
C37 C -0.0037(19) -0.0718(10) 0.8575(8) 0.133(5) Uani 1 1 d . U . . .
H37 H -0.076331 -0.056742 0.885380 0.160 Uiso 1 1 calc R . . . .
C38 C -0.054(2) -0.0925(12) 0.8101(11) 0.158(6) Uani 1 1 d D U . . .
C39 C 0.053(3) -0.1139(12) 0.7703(9) 0.161(6) Uani 1 1 d . U . . .
H39 H 0.019423 -0.129621 0.738057 0.193 Uiso 1 1 calc R . . . .
C40 C 0.206(3) -0.1128(14) 0.7766(8) 0.177(7) Uani 1 1 d . U . . .
H40 H 0.272442 -0.121584 0.746364 0.212 Uiso 1 1 calc R . . . .
C41 C 0.268(2) -0.1009(13) 0.8197(8) 0.171(7) Uani 1 1 d . U . . .
H41 H 0.378295 -0.109361 0.823374 0.205 Uiso 1 1 calc R . . . .
C42 C -0.232(2) -0.0911(12) 0.7986(11) 0.196(8) Uani 1 1 d D U . . .
H42A H -0.244661 -0.138400 0.785597 0.236 Uiso 1 1 calc R . . . .
H42B H -0.296712 -0.080639 0.831172 0.236 Uiso 1 1 calc R . . . .
C43 C -0.280(3) -0.0319(15) 0.7569(11) 0.255(11) Uani 1 1 d D U . . .
H43A H -0.301537 0.013823 0.776205 0.306 Uiso 1 1 calc R . . . .
H43B H -0.184873 -0.031273 0.735169 0.306 Uiso 1 1 calc R . . . .
C44 C -0.404(4) -0.0247(15) 0.7198(14) 0.341(15) Uani 1 1 d D U . . .
H44A H -0.490753 -0.040264 0.739834 0.410 Uiso 1 1 calc R . . . .
H44B H -0.366942 -0.062633 0.693783 0.410 Uiso 1 1 calc R . . . .
C45 C -0.478(4) 0.0389(18) 0.6883(14) 0.390(18) Uani 1 1 d D U . . .
H45A H -0.433460 0.033974 0.651956 0.468 Uiso 1 1 calc R . . . .
H45B H -0.448594 0.081775 0.703148 0.468 Uiso 1 1 calc R . . . .
C46 C -0.652(4) 0.0545(19) 0.6839(13) 0.44(2) Uani 1 1 d D U . . .
H46A H -0.682584 0.007565 0.691520 0.524 Uiso 1 1 calc R . . . .
H46B H -0.691318 0.085305 0.714136 0.524 Uiso 1 1 calc R . . . .
C47 C -0.744(5) 0.087(2) 0.6390(16) 0.52(3) Uani 1 1 d D U . . .
H47A H -0.855295 0.090716 0.647508 0.780 Uiso 1 1 calc R . . . .
H47B H -0.724229 0.135648 0.631057 0.780 Uiso 1 1 calc R . . . .
H47C H -0.715392 0.056986 0.608173 0.780 Uiso 1 1 calc R . . . .
Cl11 Cl -0.2143(8) 0.2405(4) 0.8243(3) 0.203(3) Uani 1 1 d . U . . .
Cl12 Cl -0.0638(12) 0.2318(5) 0.7236(3) 0.272(5) Uani 1 1 d . U . . .
Cl13 Cl -0.0247(9) 0.1081(4) 0.7953(3) 0.205(3) Uani 1 1 d . U . . .
C101 C -0.061(3) 0.2000(13) 0.7851(10) 0.211(11) Uani 1 1 d . U . . .
H101 H 0.032087 0.214586 0.800488 0.253 Uiso 1 1 calc R . . . .

loop_
_atom_site_aniso_label
_atom_site_aniso_U_11
_atom_site_aniso_U_22
_atom_site_aniso_U_33
_atom_site_aniso_U_23
_atom_site_aniso_U_13
_atom_site_aniso_U_12
S51 0.084(2) 0.135(3) 0.0586(18) -0.0193(18) 0.0323(15) -0.041(2)
S52 0.089(2) 0.141(3) 0.065(2) -0.011(2) 0.0308(17) -0.027(2)
O51 0.121(7) 0.122(7) 0.055(5) -0.020(4) 0.038(4) -0.044(5)
N51 0.144(11) 0.117(9) 0.091(8) -0.026(7) 0.061(8) -0.036(7)
N52 0.124(9) 0.128(9) 0.065(6) -0.023(6) 0.037(6) -0.047(7)
C51 0.099(8) 0.117(7) 0.041(6) -0.023(5) 0.014(5) -0.049(6)
C52 0.079(7) 0.118(7) 0.052(6) -0.026(5) 0.020(5) -0.047(6)
C53 0.091(7) 0.105(6) 0.046(6) -0.023(5) 0.012(5) -0.044(6)
C54 0.078(7) 0.108(7) 0.049(6) -0.018(5) 0.013(5) -0.044(5)
C55 0.087(7) 0.105(7) 0.058(6) -0.016(5) 0.013(5) -0.051(6)
C56 0.114(9) 0.101(7) 0.072(7) -0.014(6) 0.012(6) -0.053(6)
C57 0.117(9) 0.100(8) 0.082(8) -0.024(6) 0.015(6) -0.048(7)
C58 0.087(8) 0.113(8) 0.074(7) -0.029(6) 0.013(6) -0.044(6)
C59 0.099(8) 0.105(8) 0.059(6) -0.021(6) 0.020(6) -0.050(6)
C60 0.091(8) 0.107(7) 0.066(7) -0.022(6) 0.020(6) -0.044(6)
C61 0.114(10) 0.108(8) 0.069(8) -0.016(7) 0.038(7) -0.041(7)
C62 0.089(8) 0.102(9) 0.061(7) -0.027(6) 0.025(5) -0.034(7)
C63 0.090(8) 0.123(9) 0.072(7) -0.028(7) 0.031(6) -0.040(6)
C64 0.075(7) 0.146(10) 0.060(6) -0.030(7) 0.019(5) -0.048(6)
C65 0.099(8) 0.130(10) 0.059(6) -0.023(6) 0.026(6) -0.045(7)
C66 0.104(9) 0.116(9) 0.067(7) -0.016(6) 0.041(6) -0.035(7)
C67 0.074(7) 0.121(9) 0.064(6) -0.024(5) 0.028(5) -0.037(7)
C68 0.078(7) 0.135(8) 0.068(6) -0.016(5) 0.028(5) -0.038(6)
C69 0.070(7) 0.148(9) 0.070(6) -0.014(6) 0.024(5) -0.030(6)
C70 0.075(8) 0.141(9) 0.067(7) -0.008(6) 0.028(6) -0.024(6)
C71 0.070(7) 0.135(9) 0.069(7) -0.015(6) 0.031(6) -0.025(6)
C72 0.084(6) 0.140(8) 0.064(7) -0.013(5) 0.039(5) -0.027(6)
C73 0.074(8) 0.136(10) 0.073(8) -0.005(7) 0.031(6) -0.020(7)
C74 0.076(6) 0.168(11) 0.054(7) -0.020(6) 0.035(5) -0.020(6)
C75 0.093(8) 0.185(13) 0.076(9) -0.008(7) 0.031(6) -0.028(8)
C76 0.098(8) 0.223(14) 0.074(9) -0.023(8) 0.025(7) -0.019(9)
C77 0.080(9) 0.225(16) 0.085(10) -0.043(8) 0.031(8) -0.013(9)
C78 0.087(8) 0.213(15) 0.085(10) -0.040(8) 0.037(7) -0.032(10)
C79 0.081(7) 0.175(12) 0.090(9) -0.029(8) 0.040(6) -0.027(8)
C80 0.205(17) 0.211(19) 0.191(18) 0.005(12) -0.054(15) -0.013(15)
C81 0.232(19) 0.40(3) 0.45(3) 0.02(3) -0.10(3) 0.02(2)
C82 0.28(2) 0.45(4) 0.58(4) 0.07(3) -0.11(3) 0.04(3)
C83 0.25(2) 0.46(4) 0.63(4) 0.15(4) -0.14(3) 0.06(3)
C84 0.24(3) 0.49(4) 0.63(5) 0.18(4) -0.09(4) 0.05(3)
C85 0.27(3) 0.34(4) 0.65(6) 0.30(4) -0.05(4) -0.07(3)
C86 0.093(7) 0.137(8) 0.059(7) -0.013(6) 0.022(6) -0.025(7)
C87 0.107(8) 0.129(11) 0.086(9) -0.006(7) 0.035(7) -0.031(8)
C88 0.127(10) 0.143(12) 0.131(12) -0.031(9) 0.035(9) -0.041(8)
C89 0.156(11) 0.145(13) 0.130(12) -0.031(10) 0.044(10) -0.037(9)
C90 0.145(11) 0.150(13) 0.125(12) -0.040(10) 0.040(10) -0.023(9)
C91 0.116(10) 0.146(11) 0.085(9) -0.026(8) 0.031(8) -0.020(8)
C92 0.148(14) 0.17(2) 0.15(2) -0.085(16) 0.044(15) -0.063(14)
C93 0.21(3) 0.18(2) 0.26(3) -0.06(2) 0.06(2) -0.095(19)
C94 0.24(3) 0.28(3) 0.37(4) -0.02(3) 0.08(3) -0.13(3)
C95 0.31(4) 0.30(4) 0.43(5) -0.01(4) -0.03(4) -0.19(3)
C96 0.40(5) 0.38(5) 0.48(6) 0.00(5) -0.10(4) -0.16(4)
C97 0.55(8) 0.45(8) 0.51(6) 0.09(7) -0.07(6) -0.07(7)
C92A 0.164(16) 0.20(3) 0.15(2) -0.11(2) 0.049(17) -0.027(19)
C93A 0.171(18) 0.27(4) 0.22(3) -0.12(3) 0.02(2) -0.01(3)
C94A 0.20(3) 0.29(4) 0.20(3) -0.14(3) -0.01(3) -0.05(3)
C95A 0.22(3) 0.37(5) 0.23(4) -0.10(3) -0.02(3) -0.03(3)
C96A 0.22(4) 0.39(6) 0.23(5) -0.10(4) -0.04(4) 0.00(4)
C97A 0.28(7) 0.41(7) 0.31(7) -0.09(5) -0.08(6) 0.03(5)
S1 0.125(3) 0.226(5) 0.105(3) 0.053(3) -0.032(3) -0.109(4)
S2 0.113(3) 0.228(6) 0.128(3) 0.078(4) -0.029(3) -0.094(4)
O1 0.179(12) 0.227(12) 0.103(8) 0.048(9) -0.014(7) -0.111(10)
N1 0.150(12) 0.157(12) 0.104(10) -0.002(9) -0.011(8) -0.075(10)
N2 0.28(2) 0.232(17) 0.129(13) -0.063(13) 0.066(14) -0.133(14)
C1 0.147(12) 0.218(12) 0.084(9) 0.022(10) -0.041(7) -0.123(10)
C2 0.157(12) 0.209(12) 0.089(9) 0.020(9) -0.034(7) -0.126(9)
C3 0.162(12) 0.213(11) 0.090(9) -0.002(9) -0.032(8) -0.130(9)
C4 0.171(13) 0.232(13) 0.079(10) 0.013(9) -0.030(7) -0.115(10)
C5 0.164(13) 0.240(13) 0.080(9) 0.016(9) -0.029(7) -0.114(10)
C6 0.136(14) 0.256(17) 0.117(12) 0.034(11) -0.023(8) -0.118(12)
C7 0.147(15) 0.285(19) 0.089(12) 0.021(12) -0.025(9) -0.117(14)
C8 0.159(14) 0.275(18) 0.089(11) 0.007(11) -0.031(9) -0.114(13)
C9 0.179(16) 0.254(16) 0.099(12) 0.008(11) -0.016(9) -0.106(11)
C10 0.169(14) 0.202(12) 0.091(10) -0.013(9) -0.023(8) -0.118(11)
C11 0.139(13) 0.165(14) 0.099(11) 0.000(10) -0.023(8) -0.078(11)
C12 0.23(2) 0.217(15) 0.094(13) -0.039(13) 0.014(11) -0.118(14)
C13 0.152(14) 0.198(13) 0.093(10) 0.023(10) -0.039(7) -0.122(9)
C14 0.132(12) 0.214(13) 0.101(9) 0.034(10) -0.044(7) -0.112(8)
C15 0.122(12) 0.218(13) 0.103(9) 0.033(11) -0.047(8) -0.110(9)
C16 0.104(11) 0.232(12) 0.105(10) 0.066(10) -0.032(8) -0.098(8)
C17 0.113(11) 0.219(11) 0.109(10) 0.057(9) -0.049(8) -0.109(8)
C18 0.107(11) 0.229(11) 0.117(10) 0.064(9) -0.043(7) -0.102(8)
C19 0.082(9) 0.239(12) 0.119(9) 0.085(10) -0.048(7) -0.083(8)
C20 0.082(10) 0.238(13) 0.126(10) 0.088(10) -0.045(8) -0.084(8)
C21 0.077(9) 0.234(12) 0.121(9) 0.083(9) -0.043(7) -0.090(8)
C22 0.086(8) 0.239(12) 0.133(8) 0.083(9) -0.030(6) -0.090(8)
C23 0.090(11) 0.232(13) 0.129(13) 0.087(12) -0.046(9) -0.095(9)
C24 0.102(8) 0.273(15) 0.131(12) 0.085(11) -0.036(8) -0.112(10)
C25 0.133(12) 0.320(18) 0.164(14) 0.129(13) -0.074(11) -0.151(12)
C26 0.124(10) 0.319(17) 0.212(16) 0.122(14) -0.025(11) -0.142(12)
C27 0.118(10) 0.34(2) 0.165(15) 0.100(14) -0.022(10) -0.147(12)
C28 0.104(10) 0.316(19) 0.110(12) 0.063(12) -0.020(9) -0.114(11)
C29 0.096(9) 0.271(17) 0.100(10) 0.052(11) -0.021(8) -0.091(10)
C30 0.147(14) 0.303(17) 0.192(15) 0.090(16) -0.008(13) -0.131(13)
C31 0.25(2) 0.32(3) 0.199(16) 0.064(17) 0.036(19) -0.08(2)
C32 0.35(3) 0.35(3) 0.23(2) 0.09(2) 0.03(2) -0.07(3)
C33 0.35(3) 0.30(3) 0.24(2) 0.10(2) 0.02(2) -0.03(3)
C34 0.30(3) 0.27(3) 0.35(3) 0.10(2) 0.05(3) 0.03(3)
C35 0.38(5) 0.26(3) 0.46(5) 0.14(3) 0.07(4) -0.05(3)
C36 0.108(9) 0.215(15) 0.143(9) 0.073(10) -0.040(7) -0.073(10)
C37 0.107(9) 0.147(13) 0.157(12) 0.061(10) -0.035(8) -0.063(9)
C38 0.142(11) 0.151(14) 0.198(15) 0.036(12) -0.050(9) -0.075(11)
C39 0.155(12) 0.192(16) 0.155(13) 0.045(12) -0.065(9) -0.081(13)
C40 0.141(11) 0.255(19) 0.146(12) 0.067(13) -0.042(10) -0.078(14)
C41 0.119(11) 0.276(19) 0.132(11) 0.074(12) -0.031(8) -0.086(12)
C42 0.144(12) 0.150(16) 0.31(2) 0.016(14) -0.055(12) -0.058(13)
C43 0.20(2) 0.21(2) 0.33(3) 0.017(17) -0.085(17) 0.034(18)
C44 0.31(3) 0.33(3) 0.34(3) -0.06(2) -0.13(2) 0.06(3)
C45 0.40(4) 0.38(3) 0.31(3) -0.06(2) -0.17(3) 0.12(3)
C46 0.41(4) 0.46(4) 0.35(4) -0.08(3) -0.17(3) 0.16(3)
C47 0.48(5) 0.58(7) 0.39(5) -0.10(5) -0.27(4) 0.16(5)
Cl11 0.199(6) 0.238(7) 0.186(5) -0.032(5) 0.053(5) -0.079(5)
Cl12 0.352(12) 0.228(8) 0.197(7) 0.022(6) 0.119(7) 0.014(7)
Cl13 0.211(6) 0.189(6) 0.219(7) 0.008(5) -0.028(5) -0.053(5)
C101 0.24(2) 0.179(19) 0.194(19) 0.096(16) 0.090(17) -0.035(16)

loop_
_atom_type_symbol
_atom_type_description
_atom_type_scat_dispersion_real
_atom_type_scat_dispersion_imag
_atom_type_scat_source
C C 0.0181 0.0091 'International Tables Vol C Tables 4.2.6.8 and 6.1.1.4'
H H 0.0000 0.0000 'International Tables Vol C Tables 4.2.6.8 and 6.1.1.4'
Cl Cl 0.3639 0.7018 'International Tables Vol C Tables 4.2.6.8 and 6.1.1.4'
N N 0.0311 0.0180 'International Tables Vol C Tables 4.2.6.8 and 6.1.1.4'
O O 0.0492 0.0322 'International Tables Vol C Tables 4.2.6.8 and 6.1.1.4'
S S 0.3331 0.5567 'International Tables Vol C Tables 4.2.6.8 and 6.1.1.4'

loop_
_geom_angle_atom_site_label_1
_geom_angle_atom_site_label_2
_geom_angle_atom_site_label_3
_geom_angle
_geom_angle_site_symmetry_1
_geom_angle_site_symmetry_3
C64 S51 O51 89.7(5) . .
C67 S51 O51 174.0(5) . .
C67 S51 C64 88.5(7) . .
C69 S52 C66 88.9(7) . .
C51 O51 S51 114.8(8) . .
O51 C51 C52 127.7(11) . .
O51 C51 C55 125.5(13) . .
C52 C51 C55 106.7(10) . .
C53 C52 C51 109.5(10) . .
C63 C52 C51 124.7(10) . .
C63 C52 C53 125.8(13) . .
C52 C53 C54 105.3(11) . .
C60 C53 C52 130.2(13) . .
C60 C53 C54 124.5(11) . .
C55 C54 C53 111.9(10) . .
C55 C54 C59 116.3(12) . .
C59 C54 C53 131.8(11) . .
C54 C55 C51 106.6(12) . .
C56 C55 C51 127.7(12) . .
C56 C55 C54 125.6(11) . .
C55 C56 H56 121.8 . .
C55 C56 C57 116.3(13) . .
C57 C56 H56 121.8 . .
C56 C57 H57 119.2 . .
C58 C57 C56 121.6(14) . .
C58 C57 H57 119.2 . .
C57 C58 H58 119.6 . .
C59 C58 C57 120.8(12) . .
C59 C58 H58 119.6 . .
C54 C59 H59 120.4 . .
C58 C59 C54 119.3(12) . .
C58 C59 H59 120.4 . .
C53 C60 C61 126.3(11) . .
C53 C60 C62 127.3(13) . .
C61 C60 C62 106.3(11) . .
N51 C61 C60 175.6(14) . .
N52 C62 C60 178.3(16) . .
C52 C63 H63 112.3 . .
C52 C63 C64 135.5(14) . .
C64 C63 H63 112.3 . .
C63 C64 S51 126.1(11) . .
C65 C64 S51 113.6(9) . .
C65 C64 C63 120.3(13) . .
C64 C65 H65 124.1 . .
C64 C65 C66 111.8(14) . .
C66 C65 H65 124.1 . .
C65 C66 S52 135.2(13) . .
C67 C66 S52 112.6(9) . .
C67 C66 C65 112.1(12) . .
C66 C67 S51 113.9(9) . .
C66 C67 C68 113.9(11) . .
C68 C67 S51 132.1(12) . .
C67 C68 C72 140.1(13) . .
C69 C68 C67 107.6(13) . .
C69 C68 C72 112.3(10) . .
C68 C69 S52 116.9(9) . .
C68 C69 C70 109.7(13) . .
C70 C69 S52 133.1(12) . .
C71 C70 C69 105.4(11) . .
C71 C70 C73 123.3(11) . .
C73 C70 C69 131.3(15) . .
C70 C71 C72 112.8(11) . .
C70 C71 C73 120.3(11) . 2_566
C73 C71 C72 126.6(14) 2_566 .
C68 C72 C71 99.6(12) . .
C68 C72 C74 111.8(11) . .
C68 C72 C86 107.9(11) . .
C71 C72 C74 111.2(10) . .
C71 C72 C86 113.8(10) . .
C74 C72 C86 111.9(12) . .
C70 C73 C71 116.4(12) . 2_566
C70 C73 H73 121.8 . .
C71 C73 H73 121.8 2_566 .
C75 C74 C72 117.6(13) . .
C79 C74 C72 124.0(15) . .
C79 C74 C75 118.3(15) . .
C74 C75 H75 119.4 . .
C76 C75 C74 121.2(16) . .
C76 C75 H75 119.4 . .
C75 C76 C77 118.7(18) . .
C75 C76 C80 120.0(18) . .
C77 C76 C80 121.3(18) . .
C76 C77 H77 119.0 . .
C78 C77 C76 122.0(19) . .
C78 C77 H77 119.0 . .
C77 C78 H78 120.6 . .
C77 C78 C79 118.9(18) . .
C79 C78 H78 120.6 . .
C74 C79 C78 120.8(17) . .
C74 C79 H79 119.6 . .
C78 C79 H79 119.6 . .
C76 C80 H80A 110.5 . .
C76 C80 H80B 110.5 . .
H80A C80 H80B 108.7 . .
C81 C80 C76 106(2) . .
C81 C80 H80A 110.5 . .
C81 C80 H80B 110.5 . .
C80 C81 H81A 99.8 . .
C80 C81 H81B 99.8 . .
H81A C81 H81B 104.1 . .
C82 C81 C80 148(3) . .
C82 C81 H81A 99.8 . .
C82 C81 H81B 99.8 . .
C81 C82 H82A 106.3 . .
C81 C82 H82B 106.3 . .
C81 C82 C83 124(3) . .
H82A C82 H82B 106.4 . .
C83 C82 H82A 106.3 . .
C83 C82 H82B 106.3 . .
C82 C83 H83A 105.9 . .
C82 C83 H83B 105.9 . .
H83A C83 H83B 106.3 . .
C84 C83 C82 126(3) . .
C84 C83 H83A 105.9 . .
C84 C83 H83B 105.9 . .
C83 C84 H84A 105.4 . .
C83 C84 H84B 105.4 . .
H84A C84 H84B 106.0 . .
C85 C84 C83 128(3) . .
C85 C84 H84A 105.4 . .
C85 C84 H84B 105.4 . .
C84 C85 H85A 109.5 . .
C84 C85 H85B 109.5 . .
C84 C85 H85C 109.5 . .
H85A C85 H85B 109.5 . .
H85A C85 H85C 109.5 . .
H85B C85 H85C 109.5 . .
C87 C86 C72 123.7(12) . .
C87 C86 C91 118.8(14) . .
C91 C86 C72 117.3(12) . .
C86 C87 H87 118.9 . .
C86 C87 C88 122.1(14) . .
C88 C87 H87 118.9 . .
C87 C88 H88 120.8 . .
C87 C88 C89 118.5(15) . .
C87 C88 C92 126.4(16) . .
C89 C88 H88 120.8 . .
C89 C88 C92 115.0(17) . .
C88 C89 H89 120.4 . .
C90 C89 C88 119.3(17) . .
C90 C89 H89 120.4 . .
C89 C90 H90 120.2 . .
C89 C90 C92A 132(2) . .
C91 C90 C89 119.6(15) . .
C91 C90 H90 120.2 . .
C91 C90 C92A 107.9(18) . .
C86 C91 H91 119.3 . .
C90 C91 C86 121.5(15) . .
C90 C91 H91 119.3 . .
C88 C92 H92A 109.7 . .
C88 C92 H92B 109.7 . .
H92A C92 H92B 108.2 . .
C93 C92 C88 109.8(19) . .
C93 C92 H92A 109.7 . .
C93 C92 H92B 109.7 . .
C92 C93 H93A 106.8 . .
C92 C93 H93B 106.8 . .
H93A C93 H93B 106.6 . .
C94 C93 C92 122(3) . .
C94 C93 H93A 106.8 . .
C94 C93 H93B 106.8 . .
C93 C94 H94A 108.0 . .
C93 C94 H94B 108.0 . .
C93 C94 C95 117(2) . .
H94A C94 H94B 107.2 . .
C95 C94 H94A 108.0 . .
C95 C94 H94B 108.0 . .
C94 C95 H95A 109.9 . .
C94 C95 H95B 109.9 . .
C94 C95 C96 109(2) . .
H95A C95 H95B 108.3 . .
C96 C95 H95A 109.9 . .
C96 C95 H95B 109.9 . .
C95 C96 H96A 109.8 . .
C95 C96 H96B 109.8 . .
H96A C96 H96B 108.2 . .
C97 C96 C95 110(2) . .
C97 C96 H96A 109.8 . .
C97 C96 H96B 109.8 . .
C96 C97 H97A 109.5 . .
C96 C97 H97B 109.5 . .
C96 C97 H97C 109.5 . .
H97A C97 H97B 109.5 . .
H97A C97 H97C 109.5 . .
H97B C97 H97C 109.5 . .
C90 C92A H92C 106.1 . .
C90 C92A H92D 106.1 . .
H92C C92A H92D 106.3 . .
C93A C92A C90 125(2) . .
C93A C92A H92C 106.1 . .
C93A C92A H92D 106.1 . .
C92A C93A H93C 106.8 . .
C92A C93A H93D 106.8 . .
H93C C93A H93D 106.6 . .
C94A C93A C92A 122(3) . .
C94A C93A H93C 106.8 . .
C94A C93A H93D 106.8 . .
C93A C94A H94C 107.8 . .
C93A C94A H94D 107.8 . .
C93A C94A C95A 118(3) . .
H94C C94A H94D 107.1 . .
C95A C94A H94C 107.8 . .
C95A C94A H94D 107.8 . .
C94A C95A H95C 107.4 . .
C94A C95A H95D 107.4 . .
H95C C95A H95D 106.9 . .
C96A C95A C94A 120(3) . .
C96A C95A H95C 107.4 . .
C96A C95A H95D 107.4 . .
C95A C96A H96C 107.6 . .
C95A C96A H96D 107.6 . .
C95A C96A C97A 119(3) . .
H96C C96A H96D 107.0 . .
C97A C96A H96C 107.6 . .
C97A C96A H96D 107.6 . .
C96A C97A H97D 109.5 . .
C96A C97A H97E 109.5 . .
C96A C97A H97F 109.5 . .
H97D C97A H97E 109.5 . .
H97D C97A H97F 109.5 . .
H97E C97A H97F 109.5 . .
C14 S1 O1 89.8(9) . .
C17 S1 O1 177.9(8) . .
C17 S1 C14 88.4(11) . .
C19 S2 C16 89.6(10) . .
C1 O1 S1 115.0(13) . .
O1 C1 C2 126(2) . .
O1 C1 C5 128(2) . .
C2 C1 C5 107(2) . .
C1 C2 C3 105(2) . .
C13 C2 C1 126(2) . .
C13 C2 C3 128.8(19) . .
C4 C3 C2 109(2) . .
C10 C3 C2 129(2) . .
C10 C3 C4 121(2) . .
C5 C4 C3 108(2) . .
C9 C4 C3 135(2) . .
C9 C4 C5 116.7(19) . .
C4 C5 C1 110.5(18) . .
C6 C5 C1 126(2) . .
C6 C5 C4 124(2) . .
C5 C6 H6 121.1 . .
C7 C6 C5 118(3) . .
C7 C6 H6 121.1 . .
C6 C7 H7 120.0 . .
C6 C7 C8 120(2) . .
C8 C7 H7 120.0 . .
C7 C8 H8 118.3 . .
C9 C8 C7 123(3) . .
C9 C8 H8 118.3 . .
C4 C9 H9 120.7 . .
C8 C9 C4 119(3) . .
C8 C9 H9 120.7 . .
C3 C10 C11 123(2) . .
C3 C10 C12 129(2) . .
C12 C10 C11 107.8(19) . .
N1 C11 C10 179(2) . .
N2 C12 C10 173(2) . .
C2 C13 H13 110.9 . .
C2 C13 C14 138(2) . .
C14 C13 H13 110.9 . .
C13 C14 S1 125.6(15) . .
C13 C14 C15 123(2) . .
C15 C14 S1 111.4(19) . .
C14 C15 H15 125.1 . .
C16 C15 C14 110(2) . .
C16 C15 H15 125.1 . .
C15 C16 S2 131.5(16) . .
C15 C16 C17 117(2) . .
C17 C16 S2 111(2) . .
C16 C17 S1 113(2) . .
C16 C17 C18 114(2) . .
C18 C17 S1 132.4(16) . .
C17 C18 C19 112.2(19) . .
C17 C18 C22 141.1(18) . .
C19 C18 C22 107(2) . .
C18 C19 S2 112.5(19) . .
C18 C19 C20 110.5(17) . .
C20 C19 S2 136.9(15) . .
C21 C20 C19 112(2) . .
C21 C20 C23 119(2) . 2_557
C23 C20 C19 129.1(17) 2_557 .
C20 C21 C22 107(2) . .
C23 C21 C20 126(2) . .
C23 C21 C22 127.5(17) . .
C21 C22 C18 104.2(14) . .
C21 C22 C24 107.2(17) . .
C24 C22 C18 111.4(13) . .
C36 C22 C18 105.3(18) . .
C36 C22 C21 116.9(15) . .
C36 C22 C24 111.7(13) . .
C20 C23 H23 122.4 2_557 .
C21 C23 C20 115.3(19) . 2_557
C21 C23 H23 122.4 . .
C25 C24 C22 117.8(14) . .
C25 C24 C29 121.2(14) . .
C29 C24 C22 120.9(16) . .
C24 C25 H25 119.3 . .
C24 C25 C26 121.4(16) . .
C26 C25 H25 119.3 . .
C25 C26 C30 124.5(17) . .
C27 C26 C25 114.1(19) . .
C27 C26 C30 121.2(17) . .
C26 C27 H27 119.3 . .
C28 C27 C26 121.3(15) . .
C28 C27 H27 119.3 . .
C27 C28 H28 118.7 . .
C27 C28 C29 122.5(17) . .
C29 C28 H28 118.7 . .
C24 C29 H29 121.6 . .
C28 C29 C24 116.8(18) . .
C28 C29 H29 121.6 . .
C26 C30 H30A 111.4 . .
C26 C30 H30B 111.4 . .
H30A C30 H30B 109.3 . .
C31 C30 C26 101.9(19) . .
C31 C30 H30A 111.4 . .
C31 C30 H30B 111.4 . .
C30 C31 H31A 108.7 . .
C30 C31 H31B 108.7 . .
H31A C31 H31B 107.6 . .
C32 C31 C30 114(2) . .
C32 C31 H31A 108.7 . .
C32 C31 H31B 108.7 . .
C31 C32 H32A 105.3 . .
C31 C32 H32B 105.3 . .
H32A C32 H32B 106.0 . .
C33 C32 C31 128(3) . .
C33 C32 H32A 105.3 . .
C33 C32 H32B 105.3 . .
C32 C33 H33A 109.1 . .
C32 C33 H33B 109.1 . .
H33A C33 H33B 107.9 . .
C34 C33 C32 112(3) . .
C34 C33 H33A 109.1 . .
C34 C33 H33B 109.1 . .
C33 C34 H34A 105.6 . .
C33 C34 H34B 105.6 . .
H34A C34 H34B 106.1 . .
C35 C34 C33 127(3) . .
C35 C34 H34A 105.6 . .
C35 C34 H34B 105.6 . .
C34 C35 H35A 109.5 . .
C34 C35 H35B 109.5 . .
C34 C35 H35C 109.5 . .
H35A C35 H35B 109.5 . .
H35A C35 H35C 109.5 . .
H35B C35 H35C 109.5 . .
C22 C36 C41 121.6(16) . .
C37 C36 C22 120.0(18) . .
C37 C36 C41 117.3(18) . .
C36 C37 H37 120.2 . .
C38 C37 C36 120(2) . .
C38 C37 H37 120.2 . .
C37 C38 C42 123(2) . .
C39 C38 C37 119.1(18) . .
C39 C38 C42 118(2) . .
C38 C39 H39 119.7 . .
C40 C39 C38 121(2) . .
C40 C39 H39 119.7 . .
C39 C40 H40 117.2 . .
C41 C40 C39 126(2) . .
C41 C40 H40 117.2 . .
C36 C41 H41 121.6 . .
C40 C41 C36 117(2) . .
C40 C41 H41 121.6 . .
C38 C42 H42A 110.6 . .
C38 C42 H42B 110.6 . .
H42A C42 H42B 108.7 . .
C43 C42 C38 105.8(17) . .
C43 C42 H42A 110.6 . .
C43 C42 H42B 110.6 . .
C42 C43 H43A 105.4 . .
C42 C43 H43B 105.4 . .
H43A C43 H43B 106.0 . .
C44 C43 C42 128(3) . .
C44 C43 H43A 105.4 . .
C44 C43 H43B 105.4 . .
C43 C44 H44A 105.0 . .
C43 C44 H44B 105.0 . .
C43 C44 C45 129(2) . .
H44A C44 H44B 105.9 . .
C45 C44 H44A 105.0 . .
C45 C44 H44B 105.0 . .
C44 C45 H45A 107.8 . .
C44 C45 H45B 107.8 . .
C44 C45 C46 118(3) . .
H45A C45 H45B 107.1 . .
C46 C45 H45A 107.8 . .
C46 C45 H45B 107.8 . .
C45 C46 H46A 105.4 . .
C45 C46 H46B 105.4 . .
H46A C46 H46B 106.0 . .
C47 C46 C45 128(3) . .
C47 C46 H46A 105.4 . .
C47 C46 H46B 105.4 . .
C46 C47 H47A 109.5 . .
C46 C47 H47B 109.5 . .
C46 C47 H47C 109.5 . .
H47A C47 H47B 109.5 . .
H47A C47 H47C 109.5 . .
H47B C47 H47C 109.5 . .
Cl11 C101 H101 104.0 . .
Cl12 C101 Cl11 115.0(15) . .
Cl12 C101 Cl13 117.6(17) . .
Cl12 C101 H101 104.0 . .
Cl13 C101 Cl11 110.4(10) . .
Cl13 C101 H101 104.0 . .

loop_
_geom_bond_atom_site_label_1
_geom_bond_atom_site_label_2
_geom_bond_distance
_geom_bond_site_symmetry_2
S51 O51 2.666(8) .
S51 C64 1.741(15) .
S51 C67 1.725(12) .
S52 C66 1.730(13) .
S52 C69 1.728(15) .
O51 C51 1.220(13) .
N51 C61 1.173(17) .
N52 C62 1.122(13) .
C51 C52 1.474(17) .
C51 C55 1.510(16) .
C52 C53 1.449(15) .
C52 C63 1.363(16) .
C53 C54 1.487(17) .
C53 C60 1.313(17) .
C54 C55 1.401(16) .
C54 C59 1.420(15) .
C55 C56 1.343(17) .
C56 H56 0.9500 .
C56 C57 1.396(17) .
C57 H57 0.9500 .
C57 C58 1.382(17) .
C58 H58 0.9500 .
C58 C59 1.380(17) .
C59 H59 0.9500 .
C60 C61 1.44(2) .
C60 C62 1.478(16) .
C63 H63 0.9500 .
C63 C64 1.455(15) .
C64 C65 1.368(18) .
C65 H65 0.9500 .
C65 C66 1.395(15) .
C66 C67 1.368(18) .
C67 C68 1.456(15) .
C68 C69 1.358(18) .
C68 C72 1.488(19) .
C69 C70 1.460(16) .
C70 C71 1.389(18) .
C70 C73 1.402(18) .
C71 C72 1.511(16) .
C71 C73 1.443(16) 2_566
C72 C74 1.536(19) .
C72 C86 1.549(19) .
C73 H73 0.9500 .
C74 C75 1.38(2) .
C74 C79 1.37(2) .
C75 H75 0.9500 .
C75 C76 1.38(2) .
C76 C77 1.39(2) .
C76 C80 1.597(18) .
C77 H77 0.9500 .
C77 C78 1.32(2) .
C78 H78 0.9500 .
C78 C79 1.42(2) .
C79 H79 0.9500 .
C80 H80A 0.9900 .
C80 H80B 0.9900 .
C80 C81 1.493(13) .
C81 H81A 0.9900 .
C81 H81B 0.9900 .
C81 C82 1.479(16) .
C82 H82A 0.9900 .
C82 H82B 0.9900 .
C82 C83 1.521(18) .
C83 H83A 0.9900 .
C83 H83B 0.9900 .
C83 C84 1.51(2) .
C84 H84A 0.9900 .
C84 H84B 0.9900 .
C84 C85 1.494(19) .
C85 H85A 0.9800 .
C85 H85B 0.9800 .
C85 H85C 0.9800 .
C86 C87 1.358(18) .
C86 C91 1.431(18) .
C87 H87 0.9500 .
C87 C88 1.39(2) .
C88 H88 0.9500 .
C88 C89 1.43(2) .
C88 C92 1.626(19) .
C89 H89 0.9500 .
C89 C90 1.42(2) .
C90 H90 0.9500 .
C90 C91 1.34(2) .
C90 C92A 1.60(2) .
C91 H91 0.9500 .
C92 H92A 0.9900 .
C92 H92B 0.9900 .
C92 C93 1.500(15) .
C93 H93A 0.9900 .
C93 H93B 0.9900 .
C93 C94 1.464(17) .
C94 H94A 0.9900 .
C94 H94B 0.9900 .
C94 C95 1.489(19) .
C95 H95A 0.9900 .
C95 H95B 0.9900 .
C95 C96 1.522(19) .
C96 H96A 0.9900 .
C96 H96B 0.9900 .
C96 C97 1.497(19) .
C97 H97A 0.9800 .
C97 H97B 0.9800 .
C97 H97C 0.9800 .
C92A H92C 0.9900 .
C92A H92D 0.9900 .
C92A C93A 1.478(19) .
C93A H93C 0.9900 .
C93A H93D 0.9900 .
C93A C94A 1.48(2) .
C94A H94C 0.9900 .
C94A H94D 0.9900 .
C94A C95A 1.49(2) .
C95A H95C 0.9900 .
C95A H95D 0.9900 .
C95A C96A 1.48(2) .
C96A H96C 0.9900 .
C96A H96D 0.9900 .
C96A C97A 1.49(2) .
C97A H97D 0.9800 .
C97A H97E 0.9800 .
C97A H97F 0.9800 .
S1 O1 2.687(17) .
S1 C14 1.75(2) .
S1 C17 1.68(2) .
S2 C16 1.81(2) .
S2 C19 1.69(2) .
O1 C1 1.21(2) .
N1 C11 1.103(18) .
N2 C12 1.14(3) .
C1 C2 1.51(2) .
C1 C5 1.55(3) .
C2 C3 1.53(3) .
C2 C13 1.31(3) .
C3 C4 1.51(2) .
C3 C10 1.39(3) .
C4 C5 1.42(3) .
C4 C9 1.39(3) .
C5 C6 1.39(2) .
C6 H6 0.9500 .
C6 C7 1.34(3) .
C7 H7 0.9500 .
C7 C8 1.39(3) .
C8 H8 0.9500 .
C8 C9 1.37(2) .
C9 H9 0.9500 .
C10 C11 1.50(2) .
C10 C12 1.39(3) .
C13 H13 0.9500 .
C13 C14 1.40(3) .
C14 C15 1.43(2) .
C15 H15 0.9500 .
C15 C16 1.30(3) .
C16 C17 1.35(2) .
C17 C18 1.37(3) .
C18 C19 1.43(2) .
C18 C22 1.61(3) .
C19 C20 1.49(3) .
C20 C21 1.43(2) .
C20 C23 1.47(3) 2_557
C21 C22 1.58(3) .
C21 C23 1.30(3) .
C22 C24 1.59(2) .
C22 C36 1.47(3) .
C23 H23 0.9500 .
C24 C25 1.32(2) .
C24 C29 1.42(2) .
C25 H25 0.9500 .
C25 C26 1.48(2) .
C26 C27 1.40(3) .
C26 C30 1.628(19) .
C27 H27 0.9500 .
C27 C28 1.36(3) .
C28 H28 0.9500 .
C28 C29 1.40(2) .
C29 H29 0.9500 .
C30 H30A 0.9900 .
C30 H30B 0.9900 .
C30 C31 1.478(15) .
C31 H31A 0.9900 .
C31 H31B 0.9900 .
C31 C32 1.477(19) .
C32 H32A 0.9900 .
C32 H32B 0.9900 .
C32 C33 1.454(19) .
C33 H33A 0.9900 .
C33 H33B 0.9900 .
C33 C34 1.45(2) .
C34 H34A 0.9900 .
C34 H34B 0.9900 .
C34 C35 1.422(19) .
C35 H35A 0.9800 .
C35 H35B 0.9800 .
C35 H35C 0.9800 .
C36 C37 1.44(2) .
C36 C41 1.49(3) .
C37 H37 0.9500 .
C37 C38 1.38(3) .
C38 C39 1.37(3) .
C38 C42 1.583(18) .
C39 H39 0.9500 .
C39 C40 1.36(3) .
C40 H40 0.9500 .
C40 C41 1.28(3) .
C41 H41 0.9500 .
C42 H42A 0.9900 .
C42 H42B 0.9900 .
C42 C43 1.507(14) .
C43 H43A 0.9900 .
C43 H43B 0.9900 .
C43 C44 1.430(17) .
C44 H44A 0.9900 .
C44 H44B 0.9900 .
C44 C45 1.457(17) .
C45 H45A 0.9900 .
C45 H45B 0.9900 .
C45 C46 1.49(2) .
C46 H46A 0.9900 .
C46 H46B 0.9900 .
C46 C47 1.449(19) .
C47 H47A 0.9800 .
C47 H47B 0.9800 .
C47 H47C 0.9800 .
Cl11 C101 1.72(2) .
Cl12 C101 1.64(2) .
Cl13 C101 1.71(2) .
C101 H101 1.0000 .

loop_
_geom_torsion_atom_site_label_1
_geom_torsion_atom_site_label_2
_geom_torsion_atom_site_label_3
_geom_torsion_atom_site_label_4
_geom_torsion
_geom_torsion_site_symmetry_1
_geom_torsion_site_symmetry_4
S51 O51 C51 C52 -8.3(15) . .
S51 O51 C51 C55 170.8(9) . .
S51 C64 C65 C66 0.5(14) . .
S51 C67 C68 C69 -179.6(10) . .
S51 C67 C68 C72 1(2) . .
S52 C66 C67 S51 -179.3(7) . .
S52 C66 C67 C68 -1.2(15) . .
S52 C69 C70 C71 -176.9(11) . .
S52 C69 C70 C73 3(2) . .
O51 S51 C64 C63 -10.4(10) . .
O51 S51 C64 C65 172.9(9) . .
O51 C51 C52 C53 178.7(11) . .
O51 C51 C52 C63 1(2) . .
O51 C51 C55 C54 179.7(11) . .
O51 C51 C55 C56 3(2) . .
C51 C52 C53 C54 1.8(12) . .
C51 C52 C53 C60 -177.2(12) . .
C51 C52 C63 C64 3(2) . .
C51 C55 C56 C57 179.1(11) . .
C52 C51 C55 C54 -1.0(12) . .
C52 C51 C55 C56 -177.7(12) . .
C52 C53 C54 C55 -2.6(12) . .
C52 C53 C54 C59 179.8(11) . .
C52 C53 C60 C61 -3(2) . .
C52 C53 C60 C62 173.7(11) . .
C52 C63 C64 S51 7(2) . .
C52 C63 C64 C65 -176.7(14) . .
C53 C52 C63 C64 -174.7(12) . .
C53 C54 C55 C51 2.2(12) . .
C53 C54 C55 C56 179.0(12) . .
C53 C54 C59 C58 179.9(11) . .
C54 C53 C60 C61 177.8(12) . .
C54 C53 C60 C62 -5(2) . .
C54 C55 C56 C57 3.0(19) . .
C55 C51 C52 C53 -0.6(12) . .
C55 C51 C52 C63 -178.4(11) . .
C55 C54 C59 C58 2.4(16) . .
C55 C56 C57 C58 -2.5(19) . .
C56 C57 C58 C59 2.2(19) . .
C57 C58 C59 C54 -2.1(18) . .
C59 C54 C55 C51 -179.8(10) . .
C59 C54 C55 C56 -3.0(17) . .
C60 C53 C54 C55 176.6(11) . .
C60 C53 C54 C59 -1(2) . .
C63 C52 C53 C54 179.6(11) . .
C63 C52 C53 C60 1(2) . .
C63 C64 C65 C66 -176.4(11) . .
C64 S51 C67 C66 2.0(11) . .
C64 S51 C67 C68 -175.7(12) . .
C64 C65 C66 S52 177.4(12) . .
C64 C65 C66 C67 1.0(17) . .
C65 C66 C67 S51 -2.1(15) . .
C65 C66 C67 C68 176.0(11) . .
C66 S52 C69 C68 2.2(11) . .
C66 S52 C69 C70 175.8(14) . .
C66 C67 C68 C69 2.7(16) . .
C66 C67 C68 C72 -176.9(15) . .
C67 S51 C64 C63 175.3(11) . .
C67 S51 C64 C65 -1.4(10) . .
C67 C68 C69 S52 -3.1(14) . .
C67 C68 C69 C70 -178.2(10) . .
C67 C68 C72 C71 180.0(15) . .
C67 C68 C72 C74 63(2) . .
C67 C68 C72 C86 -61.0(19) . .
C68 C69 C70 C71 -3.0(15) . .
C68 C69 C70 C73 177.5(14) . .
C68 C72 C74 C75 -169.8(12) . .
C68 C72 C74 C79 12.3(17) . .
C68 C72 C86 C87 -96.2(14) . .
C68 C72 C86 C91 79.2(15) . .
C69 S52 C66 C65 -176.8(15) . .
C69 S52 C66 C67 -0.4(11) . .
C69 C68 C72 C71 0.5(14) . .
C69 C68 C72 C74 -117.0(12) . .
C69 C68 C72 C86 119.5(12) . .
C69 C70 C71 C72 3.4(16) . .
C69 C70 C71 C73 178.1(11) . 2_566
C69 C70 C73 C71 -178.3(13) . 2_566
C70 C71 C72 C68 -2.5(15) . .
C70 C71 C72 C74 115.5(14) . .
C70 C71 C72 C86 -117.0(14) . .
C71 C70 C73 C71 2(2) . 2_566
C71 C72 C74 C75 80.0(16) . .
C71 C72 C74 C79 -98.0(15) . .
C71 C72 C86 C87 13(2) . .
C71 C72 C86 C91 -171.3(13) . .
C72 C68 C69 S52 176.6(9) . .
C72 C68 C69 C70 1.5(16) . .
C72 C74 C75 C76 -177.4(12) . .
C72 C74 C79 C78 177.8(12) . .
C72 C86 C87 C88 175.7(15) . .
C72 C86 C91 C90 -179.3(15) . .
C73 C70 C71 C72 -177.0(13) . .
C73 C70 C71 C73 -2(2) . 2_566
C73 C71 C72 C68 -176.8(12) 2_566 .
C73 C71 C72 C74 -58.8(18) 2_566 .
C73 C71 C72 C86 68.6(17) 2_566 .
C74 C72 C86 C87 140.4(13) . .
C74 C72 C86 C91 -44.2(16) . .
C74 C75 C76 C77 1(2) . .
C74 C75 C76 C80 179.7(15) . .
C75 C74 C79 C78 -0.1(19) . .
C75 C76 C77 C78 -3(2) . .
C75 C76 C80 C81 160(2) . .
C76 C77 C78 C79 4(2) . .
C76 C80 C81 C82 -162(7) . .
C77 C76 C80 C81 -21(3) . .
C77 C78 C79 C74 -2(2) . .
C79 C74 C75 C76 1(2) . .
C80 C76 C77 C78 177.9(16) . .
C80 C81 C82 C83 158(6) . .
C81 C82 C83 C84 -119(5) . .
C82 C83 C84 C85 -165(4) . .
C86 C72 C74 C75 -48.5(14) . .
C86 C72 C74 C79 133.5(13) . .
C86 C87 C88 C89 3(3) . .
C86 C87 C88 C92 -172.2(19) . .
C87 C86 C91 C90 -4(2) . .
C87 C88 C89 C90 -4(3) . .
C87 C88 C92 C93 -114(3) . .
C88 C89 C90 C91 1(3) . .
C88 C89 C90 C92A 172(3) . .
C88 C92 C93 C94 158(2) . .
C89 C88 C92 C93 70(3) . .
C89 C90 C91 C86 3(3) . .
C89 C90 C92A C93A -133(3) . .
C90 C92A C93A C94A 71(6) . .
C91 C86 C87 C88 0(2) . .
C91 C90 C92A C93A 38(4) . .
C92 C88 C89 C90 172.2(19) . .
C92 C93 C94 C95 130(3) . .
C93 C94 C95 C96 -105(4) . .
C94 C95 C96 C97 58(3) . .
C92A C90 C91 C86 -170(2) . .
C92A C93A C94A C95A 149(4) . .
C93A C94A C95A C96A -77(7) . .
C94A C95A C96A C97A -136(6) . .
S1 O1 C1 C2 -1(2) . .
S1 O1 C1 C5 -176.8(13) . .
S1 C14 C15 C16 4.7(19) . .
S1 C17 C18 C19 -178.1(11) . .
S1 C17 C18 C22 -1(4) . .
S2 C16 C17 S1 177.7(8) . .
S2 C16 C17 C18 -6(2) . .
S2 C19 C20 C21 -177.9(13) . .
S2 C19 C20 C23 7(3) . 2_557
O1 S1 C14 C13 -2.3(15) . .
O1 S1 C14 C15 176.7(11) . .
O1 C1 C2 C3 -179.4(19) . .
O1 C1 C2 C13 0(3) . .
O1 C1 C5 C4 177.5(19) . .
O1 C1 C5 C6 0(3) . .
C1 C2 C3 C4 3.7(17) . .
C1 C2 C3 C10 -177.4(15) . .
C1 C2 C13 C14 0(3) . .
C1 C5 C6 C7 179.2(17) . .
C2 C1 C5 C4 1.1(19) . .
C2 C1 C5 C6 -176.6(15) . .
C2 C3 C4 C5 -3.2(18) . .
C2 C3 C4 C9 177(2) . .
C2 C3 C10 C11 4(3) . .
C2 C3 C10 C12 175.5(19) . .
C2 C13 C14 S1 2(3) . .
C2 C13 C14 C15 -176.6(17) . .
C3 C2 C13 C14 179.0(19) . .
C3 C4 C5 C1 1.3(19) . .
C3 C4 C5 C6 179.0(15) . .
C3 C4 C9 C8 -180.0(17) . .
C4 C3 C10 C11 -177.7(14) . .
C4 C3 C10 C12 -6(3) . .
C4 C5 C6 C7 2(3) . .
C5 C1 C2 C3 -2.9(16) . .
C5 C1 C2 C13 176.4(15) . .
C5 C4 C9 C8 1(3) . .
C5 C6 C7 C8 -2(3) . .
C6 C7 C8 C9 1(3) . .
C7 C8 C9 C4 0(3) . .
C9 C4 C5 C1 -179.1(15) . .
C9 C4 C5 C6 -1(3) . .
C10 C3 C4 C5 177.9(15) . .
C10 C3 C4 C9 -2(3) . .
C13 C2 C3 C4 -175.5(15) . .
C13 C2 C3 C10 3(3) . .
C13 C14 C15 C16 -176.3(17) . .
C14 S1 C17 C16 -0.8(13) . .
C14 S1 C17 C18 -176.6(19) . .
C14 C15 C16 S2 -177.7(12) . .
C14 C15 C16 C17 -6(2) . .
C15 C16 C17 S1 4(2) . .
C15 C16 C17 C18 -179.4(18) . .
C16 S2 C19 C18 0.5(12) . .
C16 S2 C19 C20 177.2(18) . .
C16 C17 C18 C19 6(2) . .
C16 C17 C18 C22 -176.8(18) . .
C17 S1 C14 C13 178.8(16) . .
C17 S1 C14 C15 -2.2(12) . .
C17 C18 C19 S2 -3.7(19) . .
C17 C18 C19 C20 178.7(15) . .
C17 C18 C22 C21 -177(2) . .
C17 C18 C22 C24 -62(3) . .
C17 C18 C22 C36 59(3) . .
C18 C19 C20 C21 -1.1(19) . .
C18 C19 C20 C23 -176.5(15) . 2_557
C18 C22 C24 C25 164(2) . .
C18 C22 C24 C29 -12(3) . .
C18 C22 C36 C37 93(2) . .
C18 C22 C36 C41 -75(2) . .
C19 S2 C16 C15 175(2) . .
C19 S2 C16 C17 2.9(13) . .
C19 C18 C22 C21 0.1(16) . .
C19 C18 C22 C24 115.3(16) . .
C19 C18 C22 C36 -123.5(15) . .
C19 C20 C21 C22 1.1(17) . .
C19 C20 C21 C23 -179.2(17) . .
C20 C21 C22 C18 -0.7(15) . .
C20 C21 C22 C24 -118.8(14) . .
C20 C21 C22 C36 114.9(16) . .
C20 C21 C23 C20 3(3) . 2_557
C21 C22 C24 C25 -83(2) . .
C21 C22 C24 C29 101(2) . .
C21 C22 C36 C37 -22(3) . .
C21 C22 C36 C41 170.4(17) . .
C22 C18 C19 S2 178.2(10) . .
C22 C18 C19 C20 0.6(17) . .
C22 C21 C23 C20 -177.2(13) . 2_557
C22 C24 C25 C26 169(2) . .
C22 C24 C29 C28 -178(2) . .
C22 C36 C37 C38 -171.0(19) . .
C22 C36 C41 C40 176(2) . .
C23 C20 C21 C22 177.1(13) 2_557 .
C23 C20 C21 C23 -3(3) 2_557 .
C23 C21 C22 C18 179.6(17) . .
C23 C21 C22 C24 62(2) . .
C23 C21 C22 C36 -65(3) . .
C24 C22 C36 C37 -146.1(18) . .
C24 C22 C36 C41 46(3) . .
C24 C25 C26 C27 19(4) . .
C24 C25 C26 C30 -157(2) . .
C25 C24 C29 C28 6(3) . .
C25 C26 C27 C28 -16(4) . .
C25 C26 C30 C31 -81(3) . .
C26 C27 C28 C29 9(4) . .
C26 C30 C31 C32 177(3) . .
C27 C26 C30 C31 103(3) . .
C27 C28 C29 C24 -3(3) . .
C29 C24 C25 C26 -15(4) . .
C30 C26 C27 C28 160(2) . .
C30 C31 C32 C33 -179(4) . .
C31 C32 C33 C34 -173(4) . .
C32 C33 C34 C35 153(4) . .
C36 C22 C24 C25 46(3) . .
C36 C22 C24 C29 -130(2) . .
C36 C37 C38 C39 0(3) . .
C36 C37 C38 C42 -178.6(17) . .
C37 C36 C41 C40 9(3) . .
C37 C38 C39 C40 -2(3) . .
C37 C38 C42 C43 112(2) . .
C38 C39 C40 C41 8(4) . .
C38 C42 C43 C44 156(3) . .
C39 C38 C42 C43 -67(3) . .
C39 C40 C41 C36 -12(4) . .
C41 C36 C37 C38 -3(3) . .
C42 C38 C39 C40 176.6(18) . .
C42 C43 C44 C45 163(4) . .
C43 C44 C45 C46 -137(4) . .
C44 C45 C46 C47 -147(4) . .
